data_1511327
loop_
_publ_author_name
'Hamann, W.'
'Krebs, B.'

_publ_section_title
;
 Ortho-thioborates and ortho-selenoborates: synthesis, structure and
 properties of Tl3 B S3 and Tl3 B Se3
;
_journal_name_full 'Journal of the Less-Common Metals'
_journal_page_first 143
_journal_page_last 154
_journal_paper_doi 10.1016/0022-5088(88)90082-3
_journal_volume 137
_journal_year 1988
_chemical_formula_sum 'B Se3 Tl3'
_chemical_name_systematic 'Tl3 (B Se3)'
_space_group_IT_number 11
_symmetry_space_group_name_Hall '-P 2yb'
_symmetry_space_group_name_H-M 'P 1 21/m 1'
_cell_angle_alpha 90
_cell_angle_beta 97.59
_cell_angle_gamma 90
_cell_formula_units_Z 2
_cell_length_a 5.547
_cell_length_b 10.099
_cell_length_c 6.852
_cell_volume 380.480
_citation_journal_id_ASTM JCOMAH
_cod_data_source_file boron0-1_459.cif
_cod_data_source_block B1Se3Tl3
_cod_original_cell_volume 380.4803
_cod_original_formula_sum 'B1 Se3 Tl3'
_cod_database_code 1511327

loop_
_symmetry_equiv_pos_as_xyz
x,y,z
-x,y+1/2,-z
-x,-y,-z
x,-y-1/2,z

loop_
_atom_site_label
_atom_site_type_symbol
_atom_site_fract_x
_atom_site_fract_y
_atom_site_fract_z
_atom_site_occupancy
_atom_site_U_iso_or_equiv
Se1 Se-2 0.6911 0.25 0.4512 1 0.0
Se2 Se-2 0.2496 0.0821 0.1689 1 0.0
Tl2 Tl+1 0.7322 0.5582 0.3327 1 0.0
Tl1 Tl+1 0.8088 0.25 -0.019 1 0.0
B1 B+3 0.399 0.25 0.254 1 0.0
